data_1516908
loop_
_publ_author_name
'Himansu Sekhar Sahoo'
'Debakanta Tripathy'
'Sabyasachi Chakrabortty'
'Satish Bhat'
'Avinash Kumbhar'
'Dillip Kumar Chand'

_publ_section_title
;
 Self-assembled mononuclear palladium(II) based molecular loopsOriginal
;
_journal_name_full
;
Inorganica Chimica Acta
;
_journal_page_first 42
_journal_page_last 50
_journal_volume 400
_journal_year 2013
_chemical_formula_sum 'C26 H24 N6 O11 Pd'
_chemical_formula_weight 702.91
_space_group_IT_number 2
_symmetry_cell_setting triclinic
_symmetry_space_group_name_Hall '-P 1'
_symmetry_space_group_name_H-M 'P -1'
_atom_sites_solution_hydrogens geom
_atom_sites_solution_primary direct
_atom_sites_solution_secondary difmap
_cell_angle_alpha 83.599(10)
_cell_angle_beta 73.146(9)
_cell_angle_gamma 71.742(10)
_cell_formula_units_Z 4
_cell_length_a 13.877(3)
_cell_length_b 15.793(3)
_cell_length_c 17.406(3)
_cell_measurement_temperature 296(2)
_cell_volume 3466.1(12)
_computing_cell_refinement 'Bruker SAINT'
_computing_data_collection 'Bruker APEX2'
_computing_data_reduction 'Bruker SAINT'
_computing_molecular_graphics 'Bruker SHELXTL'
_computing_publication_material 'Bruker SHELXTL'
_computing_structure_refinement 'SHELXL-97 (Sheldrick, 1997)'
_computing_structure_solution 'SHELXS-97 (Sheldrick, 1990)'
_diffrn_ambient_temperature 296(2)
_diffrn_measured_fraction_theta_full 0.998
_diffrn_measured_fraction_theta_max 0.998
_diffrn_measurement_device_type 'Bruker APEX-II CCD'
_diffrn_measurement_method '\f and \w scans'
_diffrn_radiation_monochromator graphite
_diffrn_radiation_source 'fine-focus sealed tube'
_diffrn_radiation_type MoK\a
_diffrn_radiation_wavelength 0.71073
_diffrn_reflns_av_R_equivalents 0.0302
_diffrn_reflns_av_sigmaI/netI 0.0347
_diffrn_reflns_limit_h_max 16
_diffrn_reflns_limit_h_min -16
_diffrn_reflns_limit_k_max 19
_diffrn_reflns_limit_k_min -19
_diffrn_reflns_limit_l_max 21
_diffrn_reflns_limit_l_min -21
_diffrn_reflns_number 56682
_diffrn_reflns_theta_full 25.68
_diffrn_reflns_theta_max 25.68
_diffrn_reflns_theta_min 1.36
_exptl_absorpt_coefficient_mu 0.594
_exptl_absorpt_correction_T_max 0.898
_exptl_absorpt_correction_T_min 0.856
_exptl_absorpt_correction_type multi-scan
_exptl_absorpt_process_details SADABS
_exptl_crystal_colour colorless
_exptl_crystal_density_diffrn 1.347
_exptl_crystal_density_method 'not measured'
_exptl_crystal_description blocks
_exptl_crystal_F_000 1692
_exptl_crystal_size_max 0.26
_exptl_crystal_size_mid 0.22
_exptl_crystal_size_min 0.18
_refine_diff_density_max 0.898
_refine_diff_density_min -0.427
_refine_diff_density_rms 0.067
_refine_ls_extinction_method none
_refine_ls_goodness_of_fit_ref 1.079
_refine_ls_hydrogen_treatment constr
_refine_ls_matrix_type full
_refine_ls_number_parameters 793
_refine_ls_number_reflns 13110
_refine_ls_number_restraints 0
_refine_ls_restrained_S_all 1.079
_refine_ls_R_factor_all 0.0759
_refine_ls_R_factor_gt 0.0498
_refine_ls_shift/su_max 0.003
_refine_ls_shift/su_mean 0.000
_refine_ls_structure_factor_coef Fsqd
_refine_ls_weighting_details 'calc w=1/[\s^2^(Fo^2^)+(0.0938P)^2^+0.0040P] where P=(Fo^2^+2Fc^2^)/3'
_refine_ls_weighting_scheme calc
_refine_ls_wR_factor_gt 0.1464
_refine_ls_wR_factor_ref 0.1587
_reflns_number_gt 8705
_reflns_number_total 13110
_reflns_threshold_expression >2sigma(I)
_cod_data_source_file ICA-2013-400-42-50-1.cif
_cod_data_source_block bpydg_0m
_cod_depositor_comments
;
The following automatic conversions were performed:

'_exptl_absorpt_correction_type' value 'Multi-Scan' changed to
'multi-scan' according to the built-in table from CIF Core dictionary
named 'cif_core.dic' version 2.4.1 from 2010-06-29.

Automatic conversion script
Id: cif_fix_values 2281 2013-09-26 08:29:07Z andrius 
;
_cod_original_cell_volume 3466.0(12)
_cod_original_sg_symbol_H-M P-1
_cod_database_code 1516908

loop_
_symmetry_equiv_pos_as_xyz
'x, y, z'
'-x, -y, -z'

loop_
_atom_site_label
_atom_site_type_symbol
_atom_site_fract_x
_atom_site_fract_y
_atom_site_fract_z
_atom_site_U_iso_or_equiv
_atom_site_adp_type
_atom_site_occupancy
_atom_site_symmetry_multiplicity
_atom_site_calc_flag
_atom_site_refinement_flags
Pd1 Pd 0.29017(2) 0.363821(19) 0.262358(17) 0.05390(12) Uani 1 1 d .
Pd2 Pd 0.32202(3) 0.31007(2) 0.70540(2) 0.06619(13) Uani 1 1 d .
O1 O 0.6165(3) -0.0342(2) 0.1844(2) 0.0970(11) Uani 1 1 d .
O2 O 0.6447(3) 0.0945(2) 0.1880(3) 0.1099(14) Uani 1 1 d .
O3 O 0.7901(4) 0.1685(4) 0.0754(4) 0.1467(18) Uani 1 1 d .
O4 O 0.6557(3) 0.3224(3) 0.0359(3) 0.1115(13) Uani 1 1 d .
O5 O 0.6363(4) 0.3782(4) -0.0805(3) 0.168(2) Uani 1 1 d .
O6 O 0.4650(5) 0.1341(6) 1.0210(3) 0.234(4) Uani 1 1 d .
O7 O 0.5532(3) 0.1536(2) 0.9009(2) 0.0887(10) Uani 1 1 d .
O8 O 0.7431(3) 0.0787(3) 0.7868(3) 0.1028(12) Uani 1 1 d .
O9 O 0.6913(3) 0.0711(3) 0.6458(2) 0.0952(11) Uani 1 1 d .
O10 O 0.7022(3) -0.0521(3) 0.5883(3) 0.1140(13) Uani 1 1 d .
O11 O 0.0593(4) 0.3927(5) 0.2503(3) 0.164(2) Uani 1 1 d .
O12 O -0.0286(6) 0.5188(6) 0.3059(5) 0.190(4) Uani 1 1 d .
O13 O -0.0225(5) 0.4057(5) 0.3757(4) 0.168(3) Uani 1 1 d .
O14 O 0.0627(6) 0.2227(6) 0.7315(5) 0.208(4) Uani 1 1 d .
O15 O 0.0362(7) 0.0991(7) 0.7761(7) 0.266(5) Uani 1 1 d .
O16 O -0.0272(5) 0.2087(6) 0.8529(5) 0.214(4) Uani 1 1 d .
O17 O 0.6671(9) 0.2383(7) 0.3537(8) 0.319(8) Uani 1 1 d .
O18 O 0.5370(8) 0.1861(5) 0.3853(6) 0.226(4) Uani 1 1 d .
O19 O 0.6557(10) 0.1398(7) 0.4535(6) 0.257(5) Uani 1 1 d .
O20 O 0.5684(10) 0.3174(10) 0.6863(9) 0.307(7) Uani 1 1 d .
O21 O 0.4777(9) 0.3997(8) 0.7813(6) 0.232(4) Uani 1 1 d .
O22 O 0.5054(18) 0.4802(9) 0.7544(14) 0.57(2) Uani 1 1 d .
N1 N 0.3388(2) 0.2341(2) 0.23267(18) 0.0510(7) Uani 1 1 d .
N2 N 0.3428(3) 0.3898(2) 0.1430(2) 0.0621(9) Uani 1 1 d .
N3 N 0.2350(2) 0.4908(2) 0.2987(2) 0.0546(8) Uani 1 1 d .
N4 N 0.2319(2) 0.3432(2) 0.37974(19) 0.0553(8) Uani 1 1 d .
N5 N 0.2994(3) 0.2538(2) 0.8170(2) 0.0699(10) Uani 1 1 d .
N6 N 0.3867(3) 0.1845(2) 0.6630(2) 0.0681(9) Uani 1 1 d .
N7 N 0.3512(3) 0.3726(3) 0.5982(2) 0.0757(10) Uani 1 1 d .
N8 N 0.2582(3) 0.4379(3) 0.7405(3) 0.0733(10) Uani 1 1 d .
N9 N 0.0069(5) 0.4300(10) 0.3106(6) 0.175(4) Uani 1 1 d .
N10 N 0.0197(6) 0.1826(7) 0.7872(6) 0.154(3) Uani 1 1 d .
N11 N 0.6251(10) 0.1830(8) 0.4007(8) 0.192(4) Uani 1 1 d .
N12 N 0.5258(13) 0.397(3) 0.7182(10) 0.54(3) Uani 1 1 d .
C1 C 0.2716(3) 0.1968(3) 0.2207(3) 0.0636(11) Uani 1 1 d .
H1 H 0.2020 0.2313 0.2267 0.076 Uiso 1 1 calc R
C2 C 0.3002(4) 0.1090(3) 0.1997(3) 0.0732(12) Uani 1 1 d .
H2 H 0.2513 0.0849 0.1908 0.088 Uiso 1 1 calc R
C3 C 0.4021(4) 0.0583(3) 0.1924(3) 0.0668(11) Uani 1 1 d .
H3 H 0.4233 -0.0017 0.1800 0.080 Uiso 1 1 calc R
C4 C 0.4729(3) 0.0966(3) 0.2037(2) 0.0595(10) Uani 1 1 d .
C5 C 0.4384(3) 0.1857(3) 0.2239(2) 0.0552(9) Uani 1 1 d .
H5 H 0.4861 0.2121 0.2314 0.066 Uiso 1 1 calc R
C6 C 0.5849(4) 0.0440(3) 0.1908(3) 0.0723(12) Uani 1 1 d .
C7 C 0.7568(4) 0.0528(4) 0.1696(5) 0.132(3) Uani 1 1 d .
H7A H 0.7822 0.0167 0.1222 0.159 Uiso 1 1 calc R
H7B H 0.7770 0.0164 0.2143 0.159 Uiso 1 1 calc R
C8 C 0.7998(6) 0.1419(10) 0.1533(6) 0.235(7) Uani 1 1 d .
H8A H 0.7562 0.1879 0.1918 0.283 Uiso 1 1 calc R
H8B H 0.8724 0.1267 0.1553 0.283 Uiso 1 1 calc R
C9 C 0.8124(7) 0.2454(7) 0.0624(6) 0.158(3) Uani 1 1 d .
H9A H 0.8882 0.2338 0.0440 0.189 Uiso 1 1 calc R
H9B H 0.7875 0.2768 0.1126 0.189 Uiso 1 1 calc R
C10 C 0.7664(5) 0.3002(5) 0.0053(5) 0.135(3) Uani 1 1 d .
H10A H 0.7887 0.2690 -0.0447 0.163 Uiso 1 1 calc R
H10B H 0.7882 0.3540 -0.0050 0.163 Uiso 1 1 calc R
C11 C 0.5998(5) 0.3614(4) -0.0124(4) 0.0952(18) Uani 1 1 d .
C12 C 0.4844(4) 0.3824(3) 0.0260(3) 0.0762(13) Uani 1 1 d .
C13 C 0.4142(6) 0.4101(4) -0.0202(3) 0.1037(19) Uani 1 1 d .
H13 H 0.4380 0.4179 -0.0755 0.124 Uiso 1 1 calc R
C14 C 0.3085(5) 0.4260(4) 0.0167(3) 0.1040(18) Uani 1 1 d .
H14 H 0.2602 0.4425 -0.0138 0.125 Uiso 1 1 calc R
C15 C 0.2743(4) 0.4175(3) 0.0985(3) 0.0796(13) Uani 1 1 d .
H15 H 0.2024 0.4311 0.1234 0.096 Uiso 1 1 calc R
C16 C 0.4459(4) 0.3727(3) 0.1079(2) 0.0638(11) Uani 1 1 d .
H16 H 0.4929 0.3538 0.1394 0.077 Uiso 1 1 calc R
C17 C 0.2400(4) 0.5621(3) 0.2508(3) 0.0784(13) Uani 1 1 d .
H17 H 0.2740 0.5545 0.1964 0.094 Uiso 1 1 calc R
C18 C 0.1956(5) 0.6469(3) 0.2805(4) 0.0955(17) Uani 1 1 d .
H18 H 0.2001 0.6960 0.2464 0.115 Uiso 1 1 calc R
C19 C 0.1452(5) 0.6585(3) 0.3596(4) 0.0893(16) Uani 1 1 d .
H19 H 0.1131 0.7156 0.3799 0.107 Uiso 1 1 calc R
C20 C 0.1420(4) 0.5843(3) 0.4097(3) 0.0761(13) Uani 1 1 d .
H20 H 0.1103 0.5906 0.4646 0.091 Uiso 1 1 calc R
C21 C 0.1863(3) 0.5013(3) 0.3770(3) 0.0575(10) Uani 1 1 d .
C22 C 0.1835(3) 0.4182(3) 0.4235(2) 0.0564(9) Uani 1 1 d .
C23 C 0.1382(3) 0.4126(3) 0.5052(3) 0.0706(12) Uani 1 1 d .
H23 H 0.1069 0.4643 0.5350 0.085 Uiso 1 1 calc R
C24 C 0.1392(4) 0.3312(4) 0.5423(3) 0.0765(13) Uani 1 1 d .
H24 H 0.1074 0.3272 0.5970 0.092 Uiso 1 1 calc R
C25 C 0.1877(4) 0.2556(3) 0.4977(3) 0.0748(13) Uani 1 1 d .
H25 H 0.1893 0.1997 0.5217 0.090 Uiso 1 1 calc R
C26 C 0.2339(4) 0.2635(3) 0.4171(3) 0.0684(11) Uani 1 1 d .
H26 H 0.2677 0.2120 0.3873 0.082 Uiso 1 1 calc R
C27 C 0.2097(4) 0.2382(4) 0.8585(3) 0.0854(14) Uani 1 1 d .
H27 H 0.1534 0.2555 0.8357 0.102 Uiso 1 1 calc R
C28 C 0.1959(4) 0.1980(4) 0.9330(3) 0.0967(17) Uani 1 1 d .
H28 H 0.1315 0.1890 0.9607 0.116 Uiso 1 1 calc R
C29 C 0.2797(5) 0.1715(4) 0.9656(3) 0.0963(17) Uani 1 1 d .
H29 H 0.2729 0.1439 1.0161 0.116 Uiso 1 1 calc R
C30 C 0.3739(4) 0.1858(3) 0.9234(3) 0.0736(12) Uani 1 1 d .
C31 C 0.3804(4) 0.2271(3) 0.8492(3) 0.0703(12) Uani 1 1 d .
H31 H 0.4439 0.2369 0.8202 0.084 Uiso 1 1 calc R
C32 C 0.4669(5) 0.1551(4) 0.9547(3) 0.0989(17) Uani 1 1 d .
C33 C 0.6522(5) 0.1210(4) 0.9202(4) 0.0991(18) Uani 1 1 d .
H33A H 0.6674 0.0578 0.9341 0.119 Uiso 1 1 calc R
H33B H 0.6512 0.1527 0.9652 0.119 Uiso 1 1 calc R
C34 C 0.7318(5) 0.1366(4) 0.8477(4) 0.1004(18) Uani 1 1 d .
H34A H 0.7099 0.1982 0.8294 0.120 Uiso 1 1 calc R
H34B H 0.7987 0.1255 0.8598 0.120 Uiso 1 1 calc R
C35 C 0.8088(5) 0.0956(5) 0.7112(4) 0.113(2) Uani 1 1 d .
H35A H 0.8812 0.0806 0.7135 0.135 Uiso 1 1 calc R
H35B H 0.7859 0.1581 0.6958 0.135 Uiso 1 1 calc R
C36 C 0.8000(5) 0.0377(5) 0.6509(4) 0.113(2) Uani 1 1 d .
H36A H 0.8486 0.0423 0.5989 0.136 Uiso 1 1 calc R
H36B H 0.8161 -0.0243 0.6689 0.136 Uiso 1 1 calc R
C37 C 0.6545(4) 0.0199(4) 0.6168(3) 0.0805(14) Uani 1 1 d .
C38 C 0.5403(4) 0.0614(3) 0.6226(2) 0.0721(12) Uani 1 1 d .
C39 C 0.4802(5) 0.0157(4) 0.6034(3) 0.0887(15) Uani 1 1 d .
H39 H 0.5117 -0.0417 0.5834 0.106 Uiso 1 1 calc R
C40 C 0.3730(5) 0.0557(4) 0.6140(3) 0.0959(17) Uani 1 1 d .
H40 H 0.3320 0.0264 0.6002 0.115 Uiso 1 1 calc R
C41 C 0.3289(4) 0.1388(4) 0.6451(3) 0.0817(14) Uani 1 1 d .
H41 H 0.2566 0.1649 0.6543 0.098 Uiso 1 1 calc R
C42 C 0.4894(4) 0.1478(3) 0.6521(3) 0.0699(11) Uani 1 1 d .
H42 H 0.5286 0.1800 0.6644 0.084 Uiso 1 1 calc R
C43 C 0.4012(4) 0.3330(4) 0.5269(3) 0.0941(16) Uani 1 1 d .
H43 H 0.4198 0.2712 0.5249 0.113 Uiso 1 1 calc R
C44 C 0.4253(5) 0.3808(6) 0.4575(4) 0.111(2) Uani 1 1 d .
H44 H 0.4621 0.3525 0.4091 0.133 Uiso 1 1 calc R
C45 C 0.3930(6) 0.4735(7) 0.4615(5) 0.131(3) Uani 1 1 d .
H45 H 0.4061 0.5077 0.4147 0.157 Uiso 1 1 calc R
C46 C 0.3431(5) 0.5139(5) 0.5321(5) 0.106(2) Uani 1 1 d .
H46 H 0.3230 0.5757 0.5347 0.127 Uiso 1 1 calc R
C47 C 0.3218(4) 0.4621(4) 0.6013(3) 0.0794(14) Uani 1 1 d .
C48 C 0.2688(4) 0.4989(3) 0.6794(4) 0.0794(14) Uani 1 1 d .
C49 C 0.2276(5) 0.5880(4) 0.6951(5) 0.1032(19) Uani 1 1 d .
H49 H 0.2339 0.6301 0.6536 0.124 Uiso 1 1 calc R
C50 C 0.1775(6) 0.6144(4) 0.7720(6) 0.119(3) Uani 1 1 d .
H50 H 0.1501 0.6749 0.7829 0.143 Uiso 1 1 calc R
C51 C 0.1672(5) 0.5538(5) 0.8326(5) 0.114(2) Uani 1 1 d .
H51 H 0.1327 0.5724 0.8850 0.137 Uiso 1 1 calc R
C52 C 0.2089(5) 0.4624(4) 0.8158(4) 0.0930(16) Uani 1 1 d .
H52 H 0.2021 0.4198 0.8568 0.112 Uiso 1 1 calc R

loop_
_atom_site_aniso_label
_atom_site_aniso_U_11
_atom_site_aniso_U_22
_atom_site_aniso_U_33
_atom_site_aniso_U_23
_atom_site_aniso_U_13
_atom_site_aniso_U_12
Pd1 0.0558(2) 0.05366(19) 0.04818(19) -0.00364(13) -0.00680(13) -0.01640(14)
Pd2 0.0703(2) 0.0678(2) 0.0623(2) 0.00393(16) -0.02487(17) -0.01841(17)
O1 0.088(2) 0.065(2) 0.116(3) -0.013(2) -0.012(2) -0.0041(18)
O2 0.062(2) 0.078(2) 0.171(4) -0.002(2) -0.011(2) -0.0130(18)
O3 0.112(4) 0.145(4) 0.176(6) -0.032(4) -0.015(4) -0.040(3)
O4 0.079(3) 0.142(4) 0.095(3) -0.015(3) 0.016(2) -0.039(2)
O5 0.157(4) 0.198(5) 0.094(3) 0.005(3) 0.051(3) -0.058(4)
O6 0.146(5) 0.453(12) 0.078(3) 0.091(5) -0.051(3) -0.066(6)
O7 0.092(3) 0.097(3) 0.088(3) 0.0181(19) -0.045(2) -0.031(2)
O8 0.095(3) 0.094(3) 0.134(3) 0.013(2) -0.038(2) -0.047(2)
O9 0.082(2) 0.087(2) 0.111(3) -0.011(2) -0.018(2) -0.022(2)
O10 0.113(3) 0.083(3) 0.115(3) -0.017(2) -0.011(2) 0.001(2)
O11 0.093(3) 0.258(7) 0.124(4) -0.105(4) -0.002(3) -0.017(4)
O12 0.152(6) 0.243(9) 0.177(7) -0.081(7) -0.018(5) -0.058(6)
O13 0.123(4) 0.254(8) 0.112(4) -0.049(5) -0.015(4) -0.037(4)
O14 0.155(6) 0.281(10) 0.159(6) 0.029(6) -0.023(5) -0.053(6)
O15 0.232(10) 0.188(8) 0.390(15) -0.031(9) -0.152(10) -0.009(7)
O16 0.136(5) 0.281(9) 0.203(7) -0.095(7) 0.034(5) -0.074(5)
O17 0.284(12) 0.225(10) 0.406(17) -0.007(9) 0.056(10) -0.154(9)
O18 0.265(10) 0.189(7) 0.275(10) -0.004(6) -0.091(8) -0.119(7)
O19 0.385(15) 0.263(11) 0.172(8) 0.045(7) -0.111(8) -0.149(10)
O20 0.219(11) 0.377(15) 0.38(2) -0.073(13) -0.041(11) -0.182(11)
O21 0.265(11) 0.289(11) 0.190(8) -0.018(8) -0.091(7) -0.118(9)
O22 0.91(5) 0.245(13) 0.93(5) 0.25(2) -0.79(4) -0.26(2)
N1 0.0536(19) 0.0517(18) 0.0465(18) -0.0013(14) -0.0104(14) -0.0166(15)
N2 0.072(2) 0.061(2) 0.0485(19) -0.0037(16) -0.0023(17) -0.0254(17)
N3 0.0540(18) 0.0529(18) 0.058(2) -0.0009(15) -0.0086(15) -0.0234(15)
N4 0.0568(19) 0.059(2) 0.0493(18) -0.0002(15) -0.0119(15) -0.0193(15)
N5 0.075(3) 0.070(2) 0.065(2) 0.0041(18) -0.023(2) -0.0204(19)
N6 0.077(3) 0.072(2) 0.058(2) 0.0040(17) -0.0258(19) -0.023(2)
N7 0.066(2) 0.095(3) 0.068(3) 0.010(2) -0.025(2) -0.025(2)
N8 0.067(2) 0.066(2) 0.095(3) -0.005(2) -0.037(2) -0.0145(18)
N9 0.065(4) 0.353(15) 0.115(6) -0.071(9) -0.016(4) -0.059(6)
N10 0.097(5) 0.175(8) 0.171(8) -0.034(7) -0.016(5) -0.021(5)
N11 0.227(11) 0.181(10) 0.193(11) -0.044(8) -0.081(10) -0.059(9)
N12 0.191(14) 1.30(9) 0.184(12) -0.29(3) 0.057(11) -0.30(3)
C1 0.059(2) 0.064(3) 0.063(3) -0.001(2) -0.012(2) -0.016(2)
C2 0.075(3) 0.073(3) 0.078(3) -0.012(2) -0.018(2) -0.030(2)
C3 0.087(3) 0.053(2) 0.061(3) -0.005(2) -0.014(2) -0.027(2)
C4 0.066(3) 0.057(2) 0.045(2) 0.0003(18) -0.0015(18) -0.017(2)
C5 0.055(2) 0.058(2) 0.052(2) -0.0020(18) -0.0104(18) -0.0174(19)
C6 0.068(3) 0.065(3) 0.068(3) 0.000(2) -0.003(2) -0.012(2)
C7 0.051(3) 0.114(5) 0.210(8) -0.004(5) -0.027(4) -0.001(3)
C8 0.081(5) 0.50(2) 0.147(8) 0.004(11) -0.008(5) -0.147(9)
C9 0.103(6) 0.175(9) 0.206(11) -0.038(8) -0.027(6) -0.057(6)
C10 0.086(5) 0.125(6) 0.175(8) -0.024(5) 0.019(5) -0.045(4)
C11 0.114(5) 0.079(3) 0.073(4) -0.009(3) 0.023(3) -0.045(3)
C12 0.100(4) 0.064(3) 0.056(3) -0.008(2) 0.005(3) -0.033(3)
C13 0.142(6) 0.106(4) 0.049(3) -0.005(3) -0.004(3) -0.034(4)
C14 0.117(5) 0.119(5) 0.067(4) 0.003(3) -0.029(3) -0.020(4)
C15 0.086(3) 0.090(3) 0.056(3) -0.003(2) -0.017(2) -0.019(3)
C16 0.078(3) 0.061(2) 0.047(2) -0.0036(19) -0.003(2) -0.026(2)
C17 0.098(4) 0.069(3) 0.068(3) -0.003(2) -0.007(3) -0.038(3)
C18 0.132(5) 0.052(3) 0.097(4) 0.002(3) -0.021(4) -0.031(3)
C19 0.108(4) 0.049(3) 0.107(4) -0.018(3) -0.023(3) -0.018(3)
C20 0.073(3) 0.073(3) 0.074(3) -0.022(2) -0.006(2) -0.016(2)
C21 0.045(2) 0.063(2) 0.063(3) -0.010(2) -0.0092(19) -0.0166(18)
C22 0.045(2) 0.062(2) 0.057(2) -0.0110(19) -0.0108(17) -0.0083(18)
C23 0.064(3) 0.086(3) 0.055(3) -0.009(2) -0.007(2) -0.018(2)
C24 0.071(3) 0.099(4) 0.053(3) 0.008(3) -0.009(2) -0.026(3)
C25 0.079(3) 0.080(3) 0.063(3) 0.014(2) -0.019(2) -0.027(3)
C26 0.076(3) 0.068(3) 0.060(3) -0.002(2) -0.015(2) -0.022(2)
C27 0.072(3) 0.091(4) 0.084(4) -0.001(3) -0.017(3) -0.017(3)
C28 0.075(3) 0.119(5) 0.080(4) -0.002(3) -0.007(3) -0.020(3)
C29 0.094(4) 0.110(4) 0.060(3) 0.004(3) -0.006(3) -0.011(3)
C30 0.089(3) 0.080(3) 0.048(2) -0.001(2) -0.017(2) -0.021(3)
C31 0.083(3) 0.067(3) 0.059(3) -0.006(2) -0.011(2) -0.025(2)
C32 0.109(5) 0.122(5) 0.059(3) 0.008(3) -0.024(3) -0.028(4)
C33 0.112(5) 0.094(4) 0.116(5) 0.004(3) -0.063(4) -0.038(3)
C34 0.109(4) 0.091(4) 0.128(5) -0.003(4) -0.058(4) -0.042(3)
C35 0.089(4) 0.114(5) 0.135(6) 0.018(4) -0.012(4) -0.055(4)
C36 0.079(4) 0.120(5) 0.126(5) 0.015(4) -0.005(4) -0.036(4)
C37 0.079(3) 0.070(3) 0.071(3) 0.005(3) -0.003(3) -0.011(3)
C38 0.097(4) 0.067(3) 0.047(2) 0.005(2) -0.010(2) -0.027(3)
C39 0.125(5) 0.077(3) 0.070(3) -0.016(3) -0.032(3) -0.028(3)
C40 0.127(5) 0.099(4) 0.077(4) -0.002(3) -0.040(3) -0.043(4)
C41 0.099(4) 0.090(4) 0.071(3) 0.004(3) -0.035(3) -0.039(3)
C42 0.079(3) 0.071(3) 0.060(3) 0.004(2) -0.019(2) -0.025(2)
C43 0.071(3) 0.124(5) 0.078(4) 0.016(3) -0.017(3) -0.025(3)
C44 0.085(4) 0.160(7) 0.076(4) 0.035(4) -0.021(3) -0.034(4)
C45 0.112(5) 0.184(8) 0.113(6) 0.083(6) -0.051(4) -0.078(6)
C46 0.111(5) 0.116(5) 0.116(5) 0.049(4) -0.057(4) -0.062(4)
C47 0.080(3) 0.085(4) 0.089(4) 0.017(3) -0.046(3) -0.031(3)
C48 0.078(3) 0.061(3) 0.118(5) 0.018(3) -0.058(3) -0.025(2)
C49 0.113(5) 0.078(4) 0.142(6) 0.011(4) -0.070(4) -0.033(3)
C50 0.121(5) 0.068(4) 0.189(8) -0.012(5) -0.085(6) -0.014(4)
C51 0.107(5) 0.097(5) 0.145(6) -0.044(5) -0.052(4) -0.009(4)
C52 0.101(4) 0.086(4) 0.090(4) -0.014(3) -0.034(3) -0.012(3)

loop_
_atom_type_symbol
_atom_type_description
_atom_type_scat_dispersion_real
_atom_type_scat_dispersion_imag
_atom_type_scat_source
C C 0.0033 0.0016 'International Tables Vol C Tables 4.2.6.8 and 6.1.1.4'
H H 0.0000 0.0000 'International Tables Vol C Tables 4.2.6.8 and 6.1.1.4'
N N 0.0061 0.0033 'International Tables Vol C Tables 4.2.6.8 and 6.1.1.4'
O O 0.0106 0.0060 'International Tables Vol C Tables 4.2.6.8 and 6.1.1.4'
Pd Pd -0.9988 1.0072 'International Tables Vol C Tables 4.2.6.8 and 6.1.1.4'

loop_
_geom_angle_atom_site_label_1
_geom_angle_atom_site_label_2
_geom_angle_atom_site_label_3
_geom_angle
N4 Pd1 N3 80.56(13)
N4 Pd1 N1 95.84(13)
N3 Pd1 N1 176.13(12)
N4 Pd1 N2 177.15(14)
N3 Pd1 N2 97.44(13)
N1 Pd1 N2 86.11(13)
N7 Pd2 N8 80.41(18)
N7 Pd2 N5 174.71(16)
N8 Pd2 N5 96.48(17)
N7 Pd2 N6 96.08(16)
N8 Pd2 N6 176.41(16)
N5 Pd2 N6 87.08(15)
C6 O2 C7 117.7(4)
C9 O3 C8 104.3(8)
C11 O4 C10 117.4(6)
C32 O7 C33 120.6(5)
C34 O8 C35 113.8(5)
C37 O9 C36 118.5(5)
N12 O21 O22 67(2)
N12 O22 O21 45.4(10)
C1 N1 C5 119.1(3)
C1 N1 Pd1 120.1(3)
C5 N1 Pd1 120.7(3)
C15 N2 C16 119.9(4)
C15 N2 Pd1 119.6(3)
C16 N2 Pd1 120.2(3)
C17 N3 C21 119.8(4)
C17 N3 Pd1 125.2(3)
C21 N3 Pd1 115.0(3)
C26 N4 C22 118.8(4)
C26 N4 Pd1 126.1(3)
C22 N4 Pd1 115.0(3)
C27 N5 C31 118.0(4)
C27 N5 Pd2 123.7(4)
C31 N5 Pd2 118.2(3)
C42 N6 C41 120.0(4)
C42 N6 Pd2 117.9(3)
C41 N6 Pd2 122.2(4)
C47 N7 C43 119.4(5)
C47 N7 Pd2 114.6(4)
C43 N7 Pd2 126.0(4)
C52 N8 C48 121.7(5)
C52 N8 Pd2 124.3(4)
C48 N8 Pd2 114.0(4)
O13 N9 O11 133.4(15)
O13 N9 O12 109.9(9)
O11 N9 O12 116.8(12)
O16 N10 O14 127.4(12)
O16 N10 O15 116.3(12)
O14 N10 O15 115.8(10)
O19 N11 O17 126.4(15)
O19 N11 O18 123.9(15)
O17 N11 O18 109.5(13)
O21 N12 O20 117(4)
O21 N12 O22 67.3(14)
O20 N12 O22 165.7(19)
N1 C1 C2 122.8(4)
C3 C2 C1 118.3(4)
C2 C3 C4 119.4(4)
C3 C4 C5 118.9(4)
C3 C4 C6 119.9(4)
C5 C4 C6 121.1(4)
N1 C5 C4 121.4(4)
O1 C6 O2 124.1(5)
O1 C6 C4 124.1(5)
O2 C6 C4 111.8(4)
O2 C7 C8 100.7(5)
O3 C8 C7 101.5(8)
O3 C9 C10 112.6(8)
C9 C10 O4 108.3(7)
O5 C11 O4 123.4(6)
O5 C11 C12 123.5(7)
O4 C11 C12 113.1(5)
C13 C12 C16 118.8(5)
C13 C12 C11 120.3(5)
C16 C12 C11 120.9(5)
C14 C13 C12 118.9(5)
C15 C14 C13 119.9(6)
N2 C15 C14 120.9(5)
N2 C16 C12 121.5(5)
N3 C17 C18 121.2(5)
C19 C18 C17 119.7(5)
C18 C19 C20 119.2(4)
C21 C20 C19 118.8(5)
N3 C21 C20 121.4(4)
N3 C21 C22 115.0(3)
C20 C21 C22 123.6(4)
N4 C22 C23 120.4(4)
N4 C22 C21 114.4(3)
C23 C22 C21 125.2(4)
C24 C23 C22 120.2(4)
C25 C24 C23 119.1(4)
C24 C25 C26 119.1(5)
N4 C26 C25 122.3(4)
N5 C27 C28 123.4(5)
C27 C28 C29 117.9(5)
C28 C29 C30 119.9(5)
C31 C30 C29 118.2(5)
C31 C30 C32 120.2(5)
C29 C30 C32 121.5(5)
N5 C31 C30 122.6(4)
O6 C32 O7 122.1(6)
O6 C32 C30 124.8(6)
O7 C32 C30 113.2(5)
O7 C33 C34 106.0(5)
O8 C34 C33 109.1(5)
O8 C35 C36 107.0(5)
O9 C36 C35 106.1(5)
O10 C37 O9 126.9(5)
O10 C37 C38 121.9(6)
O9 C37 C38 111.2(4)
C39 C38 C42 118.0(5)
C39 C38 C37 122.1(5)
C42 C38 C37 119.8(5)
C38 C39 C40 119.7(5)
C41 C40 C39 118.7(5)
N6 C41 C40 122.2(5)
N6 C42 C38 121.4(4)
N7 C43 C44 121.9(6)
C43 C44 C45 118.0(7)
C46 C45 C44 120.6(6)
C45 C46 C47 119.1(7)
N7 C47 C46 120.9(6)
N7 C47 C48 115.8(4)
C46 C47 C48 123.4(6)
N8 C48 C49 119.8(6)
N8 C48 C47 115.1(4)
C49 C48 C47 125.1(6)
C50 C49 C48 119.4(6)
C51 C50 C49 120.8(6)
C50 C51 C52 119.4(7)
N8 C52 C51 119.0(6)

loop_
_geom_bond_atom_site_label_1
_geom_bond_atom_site_label_2
_geom_bond_distance
Pd1 N4 1.998(3)
Pd1 N3 2.012(3)
Pd1 N1 2.021(3)
Pd1 N2 2.034(3)
Pd2 N7 2.006(4)
Pd2 N8 2.018(4)
Pd2 N5 2.024(4)
Pd2 N6 2.028(4)
O1 C6 1.181(5)
O2 C6 1.307(6)
O2 C7 1.440(6)
O3 C9 1.325(9)
O3 C8 1.406(10)
O4 C11 1.286(7)
O4 C10 1.412(7)
O5 C11 1.182(6)
O6 C32 1.160(6)
O7 C32 1.284(7)
O7 C33 1.433(6)
O8 C34 1.419(7)
O8 C35 1.419(7)
O9 C37 1.292(6)
O9 C36 1.460(7)
O10 C37 1.201(6)
O11 N9 1.186(8)
O12 N9 1.335(13)
O13 N9 1.153(10)
O14 N10 1.209(10)
O15 N10 1.293(11)
O16 N10 1.186(9)
O17 N11 1.286(14)
O18 N11 1.311(12)
O19 N11 1.181(11)
O20 N12 1.32(3)
O21 N12 1.105(15)
O21 O22 1.432(15)
O22 N12 1.43(3)
N1 C1 1.321(5)
N1 C5 1.327(5)
N2 C15 1.335(6)
N2 C16 1.335(5)
N3 C17 1.332(6)
N3 C21 1.338(5)
N4 C26 1.348(5)
N4 C22 1.357(5)
N5 C27 1.328(6)
N5 C31 1.330(6)
N6 C42 1.324(6)
N6 C41 1.348(6)
N7 C47 1.346(6)
N7 C43 1.347(7)
N8 C52 1.328(6)
N8 C48 1.360(6)
C1 C2 1.378(6)
C2 C3 1.367(6)
C3 C4 1.371(6)
C4 C5 1.388(5)
C4 C6 1.478(6)
C7 C8 1.659(14)
C9 C10 1.405(10)
C11 C12 1.488(8)
C12 C13 1.377(8)
C12 C16 1.379(6)
C13 C14 1.373(9)
C14 C15 1.370(7)
C17 C18 1.375(7)
C18 C19 1.355(7)
C19 C20 1.386(7)
C20 C21 1.370(6)
C21 C22 1.467(6)
C22 C23 1.383(6)
C23 C24 1.372(6)
C24 C25 1.371(7)
C25 C26 1.372(6)
C27 C28 1.368(7)
C28 C29 1.369(7)
C29 C30 1.375(7)
C30 C31 1.373(6)
C30 C32 1.468(7)
C33 C34 1.472(8)
C35 C36 1.519(9)
C37 C38 1.491(7)
C38 C39 1.387(7)
C38 C42 1.402(6)
C39 C40 1.388(8)
C40 C41 1.360(7)
C43 C44 1.364(8)
C44 C45 1.393(10)
C45 C46 1.342(10)
C46 C47 1.389(7)
C47 C48 1.434(7)
C48 C49 1.368(8)
C49 C50 1.361(10)
C50 C51 1.350(10)
C51 C52 1.406(8)
